data_7224657
loop_
_publ_author_name
'Sun, Jing-Wen'
'Li, Shang-Ju'
'Yan, Peng-Fei'
'Yao, Xu'
'Li, Guang-Ming'

_publ_section_title
;
 In situ recrystallization of lanthanide coordination polymers: from 1D
 ladder chains to 1D linear chains
;
_journal_issue 17
_journal_name_full CrystEngComm
_journal_page_first 3079
_journal_paper_doi 10.1039/C6CE00182C
_journal_volume 18
_journal_year 2016
_chemical_absolute_configuration rm
_chemical_formula_moiety 'C38 H36 Nd O20, C6 N'
_chemical_formula_sum 'C44 H36 N Nd O20'
_chemical_formula_weight 1042.98
_chemical_name_systematic
;
 ?
;
_space_group_IT_number 18
_symmetry_cell_setting orthorhombic
_symmetry_space_group_name_Hall 'P 2 2ab'
_symmetry_space_group_name_H-M 'P 21 21 2'
_atom_sites_solution_hydrogens geom
_atom_sites_solution_primary direct
_atom_sites_solution_secondary difmap
_audit_creation_method SHELXL-97
_audit_update_record
;
2016-01-23 deposited with the CCDC.
2016-03-21 downloaded from the CCDC.
;
_cell_angle_alpha 90.00
_cell_angle_beta 90.00
_cell_angle_gamma 90.00
_cell_formula_units_Z 4
_cell_length_a 20.169(4)
_cell_length_b 16.722(3)
_cell_length_c 16.759(3)
_cell_measurement_reflns_used 43250
_cell_measurement_temperature 293(2)
_cell_measurement_theta_max 27.46
_cell_measurement_theta_min 3.03
_cell_volume 5652.2(18)
_computing_cell_refinement 'RAPID-AUTO (Rigaku 1998 <i>RAPID-AUTO</i>)'
_computing_data_collection 'RAPID-AUTO (Rigaku 1998 <i>RAPID-AUTO</i>)'
_computing_data_reduction 'CrystalClear (Rigaku/MSC, 2002)'
_computing_molecular_graphics 'SHELXTL (Sheldrick, 2008)'
_computing_publication_material SHELXL-97
_computing_structure_refinement 'SHELXL-97 (Sheldrick, 2008)'
_computing_structure_solution 'SHELXS-97 (Sheldrick, 2008)'
_diffrn_ambient_temperature 293(2)
_diffrn_measured_fraction_theta_full 0.997
_diffrn_measured_fraction_theta_max 0.997
_diffrn_measurement_device_type 'Rigaku RAXIS-RAPID'
_diffrn_measurement_method '\w scan'
_diffrn_radiation_monochromator graphite
_diffrn_radiation_source 'fine-focus sealed tube'
_diffrn_radiation_type MoK\a
_diffrn_radiation_wavelength 0.71073
_diffrn_reflns_av_R_equivalents 0.0461
_diffrn_reflns_av_unetI/netI 0.0548
_diffrn_reflns_limit_h_max 26
_diffrn_reflns_limit_h_min -25
_diffrn_reflns_limit_k_max 21
_diffrn_reflns_limit_k_min -20
_diffrn_reflns_limit_l_max 21
_diffrn_reflns_limit_l_min -21
_diffrn_reflns_number 55249
_diffrn_reflns_theta_full 27.47
_diffrn_reflns_theta_max 27.47
_diffrn_reflns_theta_min 3.16
_exptl_absorpt_coefficient_mu 0.984
_exptl_absorpt_correction_T_max 0.863
_exptl_absorpt_correction_T_min 0.818
_exptl_absorpt_correction_type multi-scan
_exptl_absorpt_process_details 'ABSCOR (Higashi, 1995)'
_exptl_crystal_colour pink
_exptl_crystal_density_diffrn 1.226
_exptl_crystal_density_method 'not measured'
_exptl_crystal_description block
_exptl_crystal_F_000 2108
_exptl_crystal_size_max 0.22
_exptl_crystal_size_mid 0.17
_exptl_crystal_size_min 0.15
_platon_squeeze_details ' ?'
_refine_diff_density_max 1.775
_refine_diff_density_min -0.751
_refine_diff_density_rms 0.093
_refine_ls_abs_structure_details 'Flack H D (1983), Acta Cryst. A39, 876-881'
_refine_ls_abs_structure_Flack 0.010(14)
_refine_ls_extinction_method none
_refine_ls_goodness_of_fit_ref 1.058
_refine_ls_hydrogen_treatment constr
_refine_ls_matrix_type full
_refine_ls_number_parameters 597
_refine_ls_number_reflns 12928
_refine_ls_number_restraints 16
_refine_ls_restrained_S_all 1.060
_refine_ls_R_factor_all 0.0456
_refine_ls_R_factor_gt 0.0400
_refine_ls_shift/su_max 0.002
_refine_ls_shift/su_mean 0.000
_refine_ls_structure_factor_coef Fsqd
_refine_ls_weighting_details 'calc w=1/[\s^2^(Fo^2^)+(0.0777P)^2^+0.0000P] where P=(Fo^2^+2Fc^2^)/3'
_refine_ls_weighting_scheme calc
_refine_ls_wR_factor_gt 0.1152
_refine_ls_wR_factor_ref 0.1181
_reflns_number_gt 11030
_reflns_number_total 12928
_reflns_threshold_expression >2sigma(I)
_cod_data_source_file c6ce00182c2.cif
_cod_data_source_block 4
_cod_depositor_comments
;
The following automatic conversions were performed:

'_symmetry_cell_setting' value 'Orthorhombic' changed to
'orthorhombic' according to
/usr/data/users/saulius/crontab/automatic-downloads/rss-feeds/RSC/lib/dictionaries/cif_core.dic
dictionary named 'cif_core.dic' version 2.4.2 from 2011-04-26.

'_refine_ls_hydrogen_treatment' value 'CONSTR' changed to 'constr'
according to
/usr/data/users/saulius/crontab/automatic-downloads/rss-feeds/RSC/lib/dictionaries/cif_core.dic
dictionary named 'cif_core.dic' version 2.4.2 from 2011-04-26.

Automatic conversion script
Id: cif_fix_values 4268 2015-11-12 08:31:59Z antanas 

 Adding full bibliography for 7224648--7224657.cif.
;
_cod_database_code 7224657

loop_
_symmetry_equiv_pos_as_xyz
'x, y, z'
'-x, -y, z'
'-x+1/2, y+1/2, -z'
'x+1/2, -y+1/2, -z'

loop_
_atom_site_label
_atom_site_type_symbol
_atom_site_fract_x
_atom_site_fract_y
_atom_site_fract_z
_atom_site_U_iso_or_equiv
_atom_site_adp_type
_atom_site_occupancy
_atom_site_symmetry_multiplicity
_atom_site_calc_flag
_atom_site_refinement_flags
C1 C 0.27324(17) 0.7788(2) 0.9193(2) 0.0520(9) Uani 1 1 d .
C2 C 0.2115(2) 0.7947(3) 0.9521(3) 0.0678(11) Uani 1 1 d .
H2 H 0.2060 0.8372 0.9873 0.081 Uiso 1 1 calc R
C3 C 0.1574(2) 0.7461(4) 0.9318(4) 0.0967(19) Uani 1 1 d .
H3 H 0.1157 0.7563 0.9532 0.116 Uiso 1 1 calc R
C4 C 0.1666(3) 0.6830(4) 0.8798(4) 0.0986(19) Uani 1 1 d .
H4 H 0.1308 0.6509 0.8656 0.118 Uiso 1 1 calc R
C5 C 0.2272(3) 0.6677(3) 0.8496(4) 0.0877(17) Uani 1 1 d .
H5 H 0.2330 0.6240 0.8160 0.105 Uiso 1 1 calc R
C6 C 0.2808(2) 0.7156(3) 0.8675(3) 0.0669(12) Uani 1 1 d .
H6 H 0.3219 0.7053 0.8446 0.080 Uiso 1 1 calc R
C7 C 0.32822(16) 0.8334(2) 0.9395(2) 0.0472(8) Uani 1 1 d .
C8 C 0.44177(14) 0.86509(19) 0.92429(19) 0.0377(6) Uani 1 1 d .
H8 H 0.4275 0.9206 0.9171 0.045 Uiso 1 1 calc R
C9 C 0.46712(17) 0.8544(2) 1.0101(2) 0.0389(7) Uani 1 1 d .
C10 C 0.60166(17) 0.6681(2) 0.8664(2) 0.0468(8) Uani 1 1 d .
C11 C 0.5721(2) 0.6231(2) 0.9262(3) 0.0616(10) Uani 1 1 d .
H11 H 0.5358 0.6428 0.9543 0.074 Uiso 1 1 calc R
C12 C 0.5985(3) 0.5460(3) 0.9436(3) 0.0778(13) Uani 1 1 d .
H12 H 0.5793 0.5150 0.9834 0.093 Uiso 1 1 calc R
C13 C 0.6503(2) 0.5179(3) 0.9035(3) 0.0752(13) Uani 1 1 d .
H13 H 0.6666 0.4673 0.9155 0.090 Uiso 1 1 calc R
C14 C 0.6809(2) 0.5633(3) 0.8436(3) 0.0754(13) Uani 1 1 d .
H14 H 0.7177 0.5436 0.8165 0.090 Uiso 1 1 calc R
C15 C 0.6559(2) 0.6361(3) 0.8258(3) 0.0627(10) Uani 1 1 d .
H15 H 0.6755 0.6658 0.7852 0.075 Uiso 1 1 calc R
C16 C 0.57857(17) 0.7478(2) 0.8451(2) 0.0432(7) Uani 1 1 d .
C17 C 0.49630(17) 0.84667(18) 0.86412(16) 0.0363(6) Uani 1 1 d .
H17 H 0.5321 0.8857 0.8708 0.044 Uiso 1 1 calc R
C18 C 0.47050(16) 0.8517(2) 0.7780(2) 0.0373(7) Uani 1 1 d .
C19 C 0.2060(2) 0.8882(3) 0.3897(2) 0.0594(10) Uani 1 1 d .
C20 C 0.1788(3) 0.8100(3) 0.3876(3) 0.0753(13) Uani 1 1 d .
H20 H 0.2075 0.7668 0.3820 0.090 Uiso 1 1 calc R
C21 C 0.1130(3) 0.7954(4) 0.3935(4) 0.0921(17) Uani 1 1 d .
H21 H 0.0965 0.7435 0.3934 0.111 Uiso 1 1 calc R
C22 C 0.0731(3) 0.8579(5) 0.3994(4) 0.119(3) Uani 1 1 d .
H22 H 0.0276 0.8488 0.4017 0.142 Uiso 1 1 calc R
C23 C 0.0958(3) 0.9369(4) 0.4024(5) 0.110(2) Uani 1 1 d .
H23 H 0.0662 0.9792 0.4082 0.132 Uiso 1 1 calc R
C24 C 0.1644(2) 0.9506(3) 0.3966(4) 0.0818(15) Uani 1 1 d .
H24 H 0.1808 1.0026 0.3976 0.098 Uiso 1 1 calc R
C25 C 0.2782(2) 0.8991(2) 0.3842(2) 0.0547(9) Uani 1 1 d .
C26 C 0.36346(15) 0.9950(2) 0.37477(17) 0.0400(6) Uani 1 1 d .
H26 H 0.3930 0.9526 0.3938 0.048 Uiso 1 1 calc R
C27 C 0.37009(14) 1.0015(2) 0.28331(16) 0.0398(6) Uani 1 1 d .
C28 C 0.30123(18) 1.2673(2) 0.3841(2) 0.0511(8) Uani 1 1 d .
C29 C 0.2435(3) 1.2468(3) 0.3474(4) 0.0823(16) Uani 1 1 d .
H29 H 0.2372 1.1943 0.3308 0.099 Uiso 1 1 calc R
C30 C 0.1937(3) 1.3028(4) 0.3344(5) 0.108(2) Uani 1 1 d .
H30 H 0.1544 1.2879 0.3095 0.129 Uiso 1 1 calc R
C31 C 0.2034(3) 1.3810(5) 0.3590(4) 0.112(2) Uani 1 1 d .
H31 H 0.1713 1.4194 0.3484 0.134 Uiso 1 1 calc R
C32 C 0.2596(3) 1.4020(3) 0.3984(4) 0.0918(16) Uani 1 1 d .
H32 H 0.2645 1.4536 0.4182 0.110 Uiso 1 1 calc R
C33 C 0.3099(2) 1.3461(2) 0.4089(3) 0.0678(11) Uani 1 1 d .
H33 H 0.3495 1.3614 0.4327 0.081 Uiso 1 1 calc R
C34 C 0.35494(19) 1.2096(2) 0.4006(2) 0.0499(8) Uani 1 1 d .
C35 C 0.38095(16) 1.07248(19) 0.41741(18) 0.0398(7) Uani 1 1 d .
H35 H 0.4256 1.0887 0.4008 0.048 Uiso 1 1 calc R
C36 C 0.38060(16) 1.06309(19) 0.50727(18) 0.0393(7) Uani 1 1 d .
C37 C 0.4530(3) 0.8272(3) 0.5226(3) 0.0689(12) Uani 1 1 d .
H37A H 0.4080 0.8430 0.5129 0.103 Uiso 1 1 d R
H37B H 0.4557 0.7699 0.5242 0.103 Uiso 1 1 d R
H37C H 0.4809 0.8471 0.4807 0.103 Uiso 1 1 d R
C38 C 0.4784(4) 0.8218(4) 0.2647(4) 0.115(3) Uani 1 1 d .
H38A H 0.4478 0.8507 0.2978 0.172 Uiso 1 1 d R
H38B H 0.5214 0.8218 0.2892 0.172 Uiso 1 1 d R
H38C H 0.4633 0.7677 0.2585 0.172 Uiso 1 1 d R
C39 C 0.7565(7) 0.9147(6) 0.9184(6) 0.210(7) Uani 1 1 d D
C40 C 0.6852(6) 0.9309(11) 0.8995(11) 0.269(10) Uani 1 1 d D
C41 C 0.7885(9) 0.9732(10) 0.7762(11) 0.268(7) Uani 1 1 d DU
C42 C 0.8208(7) 1.0489(8) 0.8096(9) 0.199(5) Uani 1 1 d DU
C43 C 0.7789(7) 0.8177(9) 0.8036(9) 0.221(7) Uani 1 1 d .
C44 C 0.8110(6) 0.7501(10) 0.8314(10) 0.228(7) Uani 1 1 d .
Nd1 Nd 0.5000 1.0000 0.642503(11) 0.03303(7) Uani 1 2 d S
Nd2 Nd 0.5000 1.0000 0.147502(11) 0.03255(7) Uani 1 2 d S
N1 N 0.7949(4) 0.8975(6) 0.8413(6) 0.170(4) Uani 1 1 d D
O1 O 0.38671(11) 0.81261(13) 0.90587(14) 0.0422(5) Uani 1 1 d .
O2 O 0.32249(12) 0.89219(17) 0.98167(18) 0.0627(7) Uani 1 1 d .
O3 O 0.44926(14) 0.79588(15) 1.04936(15) 0.0542(6) Uani 1 1 d .
O4 O 0.50544(12) 0.90910(14) 1.03353(12) 0.0458(5) Uani 1 1 d .
O5 O 0.60620(13) 0.79314(16) 0.79995(16) 0.0583(7) Uani 1 1 d .
O6 O 0.52140(10) 0.76848(13) 0.88241(13) 0.0402(5) Uani 1 1 d .
O7 O 0.46418(13) 0.78976(14) 0.73935(15) 0.0501(6) Uani 1 1 d .
O8 O 0.45978(12) 0.92163(14) 0.75440(14) 0.0455(5) Uani 1 1 d .
O9 O 0.29590(11) 0.97468(13) 0.39620(13) 0.0433(5) Uani 1 1 d .
O10 O 0.31720(18) 0.84602(19) 0.3725(3) 0.0842(11) Uani 1 1 d .
O11 O 0.32227(11) 0.98710(19) 0.24107(14) 0.0597(7) Uani 1 1 d .
O12 O 0.42782(11) 1.01999(15) 0.26045(13) 0.0496(6) Uani 1 1 d .
O13 O 0.33477(11) 1.13296(14) 0.39162(15) 0.0443(5) Uani 1 1 d .
O14 O 0.41040(13) 1.22734(16) 0.4196(2) 0.0671(8) Uani 1 1 d .
O15 O 0.34083(12) 1.10130(17) 0.54889(15) 0.0586(7) Uani 1 1 d .
O16 O 0.42446(11) 1.01508(14) 0.53342(13) 0.0491(6) Uani 1 1 d .
O17 O 0.39975(12) 1.07587(15) 0.69005(14) 0.0505(6) Uani 1 1 d .
H107 H 0.3695 1.0606 0.7218 0.061 Uiso 1 1 d R
H331 H 0.3809 1.0964 0.6494 0.061 Uiso 1 1 d R
O18 O 0.47453(14) 0.86191(14) 0.59651(14) 0.0548(6) Uani 1 1 d .
H104 H 0.4605 0.8284 0.6310 0.082 Uiso 1 1 d R
O19 O 0.38327(11) 0.98387(14) 0.10283(13) 0.0472(5) Uani 1 1 d .
H201 H 0.3562 0.9956 0.1395 0.057 Uiso 1 1 d R
H202 H 0.3642 0.9510 0.0714 0.057 Uiso 1 1 d R
O20 O 0.48267(15) 0.85971(15) 0.19196(14) 0.0621(8) Uani 1 1 d D
H108 H 0.4983 0.8376 0.1501 0.093 Uiso 1 1 d RD

loop_
_atom_site_aniso_label
_atom_site_aniso_U_11
_atom_site_aniso_U_22
_atom_site_aniso_U_33
_atom_site_aniso_U_23
_atom_site_aniso_U_13
_atom_site_aniso_U_12
C1 0.0411(17) 0.064(2) 0.051(2) -0.0059(17) -0.0020(15) -0.0076(17)
C2 0.052(2) 0.066(2) 0.085(3) -0.017(2) 0.010(2) -0.0129(19)
C3 0.048(2) 0.104(4) 0.138(5) -0.022(4) 0.020(3) -0.022(3)
C4 0.064(3) 0.083(3) 0.148(6) -0.024(4) -0.005(3) -0.029(3)
C5 0.073(3) 0.071(3) 0.119(5) -0.036(3) -0.008(3) -0.019(3)
C6 0.052(2) 0.068(3) 0.081(3) -0.027(2) 0.002(2) -0.006(2)
C7 0.0420(16) 0.0526(19) 0.0469(19) -0.0075(17) -0.0036(15) -0.0047(15)
C8 0.0340(14) 0.0390(15) 0.0401(16) -0.0046(12) 0.0003(12) -0.0018(13)
C9 0.0444(16) 0.0414(17) 0.0309(15) -0.0033(13) 0.0055(13) 0.0005(15)
C10 0.0472(18) 0.0504(19) 0.0426(17) 0.0010(15) 0.0045(14) 0.0061(16)
C11 0.068(2) 0.059(2) 0.058(2) 0.0128(18) 0.0086(19) 0.015(2)
C12 0.084(3) 0.058(2) 0.091(3) 0.023(2) 0.008(3) 0.008(2)
C13 0.074(3) 0.057(2) 0.095(3) 0.001(2) -0.013(3) 0.020(2)
C14 0.066(3) 0.074(3) 0.085(3) -0.006(2) 0.004(2) 0.029(2)
C15 0.062(2) 0.072(3) 0.054(2) 0.005(2) 0.0156(19) 0.015(2)
C16 0.0438(17) 0.0507(19) 0.0352(16) 0.0027(14) 0.0002(14) 0.0056(15)
C17 0.0363(14) 0.0388(15) 0.0337(13) 0.0013(10) 0.0000(14) -0.0008(14)
C18 0.0360(14) 0.0458(18) 0.0299(15) 0.0002(13) 0.0029(12) 0.0026(14)
C19 0.067(2) 0.069(2) 0.042(2) 0.0066(18) 0.0019(18) -0.011(2)
C20 0.084(3) 0.084(3) 0.058(3) -0.002(2) 0.005(2) -0.033(3)
C21 0.100(4) 0.098(4) 0.079(3) 0.018(3) -0.013(3) -0.041(4)
C22 0.076(4) 0.151(6) 0.129(5) 0.063(5) -0.028(4) -0.059(4)
C23 0.053(2) 0.105(4) 0.173(7) 0.045(4) -0.012(3) -0.002(3)
C24 0.062(3) 0.070(3) 0.114(4) 0.023(3) -0.003(3) -0.019(2)
C25 0.065(2) 0.056(2) 0.043(2) 0.0017(16) -0.0029(17) -0.010(2)
C26 0.0404(14) 0.0510(17) 0.0286(12) -0.0031(14) 0.0007(11) -0.0049(16)
C27 0.0369(13) 0.0526(16) 0.0298(12) -0.0066(16) -0.0005(10) 0.0018(16)
C28 0.0542(19) 0.057(2) 0.042(2) 0.0002(16) -0.0043(16) 0.0118(17)
C29 0.070(3) 0.063(3) 0.114(5) 0.003(3) -0.022(3) 0.014(2)
C30 0.068(3) 0.093(4) 0.163(6) -0.010(4) -0.050(4) 0.032(3)
C31 0.096(4) 0.119(5) 0.121(5) 0.016(4) 0.001(4) 0.064(4)
C32 0.113(4) 0.070(3) 0.093(4) -0.002(3) -0.002(3) 0.031(3)
C33 0.078(3) 0.052(2) 0.073(3) -0.001(2) -0.015(2) 0.009(2)
C34 0.056(2) 0.055(2) 0.0391(18) 0.0040(16) -0.0040(15) 0.0061(17)
C35 0.0368(15) 0.0475(17) 0.0350(16) -0.0015(12) -0.0040(12) 0.0015(14)
C36 0.0414(15) 0.0476(17) 0.0289(15) -0.0027(12) -0.0061(13) 0.0015(14)
C37 0.086(3) 0.068(3) 0.052(2) -0.016(2) -0.003(2) 0.004(2)
C38 0.162(7) 0.103(4) 0.080(4) 0.022(4) -0.014(4) -0.028(5)
C39 0.36(2) 0.113(6) 0.158(10) -0.031(6) -0.110(12) 0.014(9)
C40 0.159(10) 0.33(2) 0.32(2) -0.211(18) -0.011(11) 0.004(12)
C41 0.288(11) 0.273(11) 0.242(10) 0.007(9) -0.002(9) 0.011(9)
C42 0.230(9) 0.181(7) 0.186(8) -0.031(7) -0.026(7) -0.013(7)
C43 0.203(12) 0.214(13) 0.246(16) -0.094(12) -0.089(12) 0.031(11)
C44 0.168(10) 0.224(13) 0.290(17) -0.032(12) -0.136(12) 0.065(10)
Nd1 0.03841(12) 0.03542(12) 0.02525(11) 0.000 0.000 0.00397(12)
Nd2 0.03238(11) 0.03952(13) 0.02576(11) 0.000 0.000 -0.00393(12)
N1 0.140(6) 0.178(8) 0.194(9) -0.086(7) -0.052(6) 0.013(5)
O1 0.0397(11) 0.0427(11) 0.0443(13) -0.0090(10) 0.0034(10) -0.0050(10)
O2 0.0411(12) 0.0719(17) 0.0750(19) -0.0307(15) 0.0019(12) -0.0021(12)
O3 0.0765(17) 0.0461(13) 0.0399(13) -0.0010(11) -0.0065(12) -0.0095(13)
O4 0.0468(11) 0.0515(12) 0.0392(11) -0.0108(9) 0.0072(11) -0.0103(11)
O5 0.0524(14) 0.0653(16) 0.0572(16) 0.0173(13) 0.0191(12) 0.0098(13)
O6 0.0380(10) 0.0455(11) 0.0370(11) 0.0058(9) 0.0045(9) 0.0047(9)
O7 0.0641(15) 0.0443(13) 0.0421(13) 0.0004(11) -0.0124(11) -0.0017(11)
O8 0.0547(13) 0.0414(12) 0.0404(12) 0.0060(9) 0.0072(10) 0.0046(10)
O9 0.0441(11) 0.0484(12) 0.0375(11) -0.0020(9) 0.0069(9) -0.0045(10)
O10 0.089(2) 0.0523(17) 0.112(3) -0.0118(18) 0.016(2) 0.0013(17)
O11 0.0414(11) 0.101(2) 0.0372(11) -0.0010(14) -0.0019(9) -0.0108(14)
O12 0.0404(11) 0.0741(17) 0.0344(11) -0.0112(10) 0.0058(9) -0.0061(11)
O13 0.0446(12) 0.0469(13) 0.0415(12) -0.0009(11) -0.0091(10) 0.0045(10)
O14 0.0509(14) 0.0536(15) 0.097(2) -0.0050(15) -0.0180(15) -0.0009(13)
O15 0.0530(13) 0.0826(18) 0.0402(13) -0.0066(13) -0.0009(11) 0.0222(13)
O16 0.0546(12) 0.0575(15) 0.0352(11) -0.0058(10) -0.0111(9) 0.0161(12)
O17 0.0530(13) 0.0615(15) 0.0371(12) -0.0037(11) 0.0030(10) 0.0129(11)
O18 0.0802(17) 0.0453(13) 0.0390(12) 0.0002(10) -0.0057(12) -0.0064(12)
O19 0.0409(11) 0.0628(15) 0.0380(11) -0.0119(11) 0.0008(9) -0.0073(11)
O20 0.100(2) 0.0486(13) 0.0378(12) 0.0058(10) -0.0076(13) -0.0147(14)

loop_
_atom_type_symbol
_atom_type_description
_atom_type_scat_dispersion_real
_atom_type_scat_dispersion_imag
_atom_type_scat_source
C C 0.0033 0.0016 'International Tables Vol C Tables 4.2.6.8 and 6.1.1.4'
H H 0.0000 0.0000 'International Tables Vol C Tables 4.2.6.8 and 6.1.1.4'
N N 0.0061 0.0033 'International Tables Vol C Tables 4.2.6.8 and 6.1.1.4'
O O 0.0106 0.0060 'International Tables Vol C Tables 4.2.6.8 and 6.1.1.4'
Nd Nd -0.1943 3.0179 'International Tables Vol C Tables 4.2.6.8 and 6.1.1.4'

loop_
_geom_angle_atom_site_label_1
_geom_angle_atom_site_label_2
_geom_angle_atom_site_label_3
_geom_angle
_geom_angle_site_symmetry_1
_geom_angle_site_symmetry_3
C6 C1 C2 119.8(4) . .
C6 C1 C7 122.5(3) . .
C2 C1 C7 117.7(3) . .
C1 C2 C3 119.4(4) . .
C1 C2 H2 120.3 . .
C3 C2 H2 120.3 . .
C4 C3 C2 119.4(4) . .
C4 C3 H3 120.3 . .
C2 C3 H3 120.3 . .
C5 C4 C3 120.2(4) . .
C5 C4 H4 119.9 . .
C3 C4 H4 119.9 . .
C4 C5 C6 121.3(5) . .
C4 C5 H5 119.4 . .
C6 C5 H5 119.4 . .
C1 C6 C5 119.8(4) . .
C1 C6 H6 120.1 . .
C5 C6 H6 120.1 . .
O2 C7 O1 122.2(3) . .
O2 C7 C1 124.2(3) . .
O1 C7 C1 113.6(3) . .
O1 C8 C17 106.8(2) . .
O1 C8 C9 112.6(3) . .
C17 C8 C9 110.8(2) . .
O1 C8 H8 108.8 . .
C17 C8 H8 108.8 . .
C9 C8 H8 108.8 . .
O3 C9 O4 126.1(3) . .
O3 C9 C8 119.6(3) . .
O4 C9 C8 114.3(3) . .
C11 C10 C15 118.7(3) . .
C11 C10 C16 122.4(3) . .
C15 C10 C16 118.8(3) . .
C10 C11 C12 118.5(4) . .
C10 C11 H11 120.8 . .
C12 C11 H11 120.8 . .
C13 C12 C11 120.8(5) . .
C13 C12 H12 119.6 . .
C11 C12 H12 119.6 . .
C12 C13 C14 121.2(4) . .
C12 C13 H13 119.4 . .
C14 C13 H13 119.4 . .
C15 C14 C13 118.8(4) . .
C15 C14 H14 120.6 . .
C13 C14 H14 120.6 . .
C14 C15 C10 122.1(4) . .
C14 C15 H15 119.0 . .
C10 C15 H15 119.0 . .
O5 C16 O6 121.4(3) . .
O5 C16 C10 125.5(3) . .
O6 C16 C10 113.1(3) . .
O6 C17 C8 107.3(2) . .
O6 C17 C18 111.7(2) . .
C8 C17 C18 111.5(3) . .
O6 C17 H17 108.8 . .
C8 C17 H17 108.8 . .
C18 C17 H17 108.8 . .
O7 C18 O8 127.1(3) . .
O7 C18 C17 119.0(3) . .
O8 C18 C17 113.9(3) . .
C24 C19 C20 118.5(4) . .
C24 C19 C25 121.9(4) . .
C20 C19 C25 119.6(4) . .
C21 C20 C19 122.9(6) . .
C21 C20 H20 118.5 . .
C19 C20 H20 118.5 . .
C22 C21 C20 117.4(5) . .
C22 C21 H21 121.3 . .
C20 C21 H21 121.3 . .
C21 C22 C23 123.3(5) . .
C21 C22 H22 118.4 . .
C23 C22 H22 118.4 . .
C22 C23 C24 118.3(6) . .
C22 C23 H23 120.8 . .
C24 C23 H23 120.8 . .
C19 C24 C23 119.6(5) . .
C19 C24 H24 120.2 . .
C23 C24 H24 120.2 . .
O10 C25 O9 123.5(4) . .
O10 C25 C19 124.6(4) . .
O9 C25 C19 111.9(4) . .
O9 C26 C35 107.6(3) . .
O9 C26 C27 110.1(2) . .
C35 C26 C27 112.8(3) . .
O9 C26 H26 108.8 . .
C35 C26 H26 108.8 . .
C27 C26 H26 108.8 . .
O11 C27 O12 126.9(3) . .
O11 C27 C26 119.6(3) . .
O12 C27 C26 113.5(2) . .
C29 C28 C33 118.7(4) . .
C29 C28 C34 123.2(4) . .
C33 C28 C34 118.1(3) . .
C28 C29 C30 121.3(5) . .
C28 C29 H29 119.4 . .
C30 C29 H29 119.4 . .
C31 C30 C29 119.1(5) . .
C31 C30 H30 120.4 . .
C29 C30 H30 120.4 . .
C32 C31 C30 120.5(5) . .
C32 C31 H31 119.8 . .
C30 C31 H31 119.8 . .
C31 C32 C33 119.7(5) . .
C31 C32 H32 120.1 . .
C33 C32 H32 120.1 . .
C32 C33 C28 120.5(4) . .
C32 C33 H33 119.8 . .
C28 C33 H33 119.8 . .
O14 C34 O13 123.0(3) . .
O14 C34 C28 124.9(4) . .
O13 C34 C28 112.2(3) . .
O13 C35 C36 111.6(3) . .
O13 C35 C26 107.9(2) . .
C36 C35 C26 112.2(3) . .
O13 C35 H35 108.4 . .
C36 C35 H35 108.4 . .
C26 C35 H35 108.4 . .
O15 C36 O16 125.5(3) . .
O15 C36 C35 120.6(3) . .
O16 C36 C35 113.9(3) . .
O18 C37 H37A 108.8 . .
O18 C37 H37B 111.2 . .
H37A C37 H37B 109.5 . .
O18 C37 H37C 108.4 . .
H37A C37 H37C 109.5 . .
H37B C37 H37C 109.5 . .
O20 C38 H38A 108.7 . .
O20 C38 H38B 108.7 . .
H38A C38 H38B 109.5 . .
O20 C38 H38C 111.0 . .
H38A C38 H38C 109.5 . .
H38B C38 H38C 109.5 . .
C40 C39 N1 109.9(9) . .
C42 C41 N1 110.7(13) . .
C44 C43 N1 118.7(11) . .
O16 Nd1 O16 80.38(11) 2_675 .
O16 Nd1 O8 115.74(8) 2_675 2_675
O16 Nd1 O8 138.25(8) . 2_675
O16 Nd1 O8 138.25(8) 2_675 .
O16 Nd1 O8 115.74(8) . .
O8 Nd1 O8 78.83(12) 2_675 .
O16 Nd1 O18 78.29(9) 2_675 .
O16 Nd1 O18 74.31(8) . .
O8 Nd1 O18 144.04(8) 2_675 .
O8 Nd1 O18 70.69(8) . .
O16 Nd1 O18 74.31(8) 2_675 2_675
O16 Nd1 O18 78.29(9) . 2_675
O8 Nd1 O18 70.69(8) 2_675 2_675
O8 Nd1 O18 144.04(8) . 2_675
O18 Nd1 O18 143.90(11) . 2_675
O16 Nd1 O17 71.17(8) 2_675 2_675
O16 Nd1 O17 143.76(8) . 2_675
O8 Nd1 O17 76.06(8) 2_675 2_675
O8 Nd1 O17 75.62(8) . 2_675
O18 Nd1 O17 78.24(9) . 2_675
O18 Nd1 O17 113.58(9) 2_675 2_675
O16 Nd1 O17 143.76(8) 2_675 .
O16 Nd1 O17 71.17(8) . .
O8 Nd1 O17 75.62(8) 2_675 .
O8 Nd1 O17 76.06(8) . .
O18 Nd1 O17 113.58(9) . .
O18 Nd1 O17 78.24(9) 2_675 .
O17 Nd1 O17 143.07(11) 2_675 .
O12 Nd2 O12 76.55(11) 2_675 .
O12 Nd2 O4 120.02(9) 2_675 1_554
O12 Nd2 O4 136.64(8) . 1_554
O12 Nd2 O4 136.64(8) 2_675 2_674
O12 Nd2 O4 120.02(8) . 2_674
O4 Nd2 O4 77.17(11) 1_554 2_674
O12 Nd2 O19 142.50(7) 2_675 .
O12 Nd2 O19 71.31(7) . .
O4 Nd2 O19 74.90(8) 1_554 .
O4 Nd2 O19 77.85(8) 2_674 .
O12 Nd2 O19 71.31(7) 2_675 2_675
O12 Nd2 O19 142.50(7) . 2_675
O4 Nd2 O19 77.85(8) 1_554 2_675
O4 Nd2 O19 74.90(8) 2_674 2_675
O19 Nd2 O19 144.94(10) . 2_675
O12 Nd2 O20 79.09(9) 2_675 2_675
O12 Nd2 O20 73.67(8) . 2_675
O4 Nd2 O20 144.58(8) 1_554 2_675
O4 Nd2 O20 69.74(8) 2_674 2_675
O19 Nd2 O20 109.02(9) . 2_675
O19 Nd2 O20 81.64(9) 2_675 2_675
O12 Nd2 O20 73.67(8) 2_675 .
O12 Nd2 O20 79.09(9) . .
O4 Nd2 O20 69.74(8) 1_554 .
O4 Nd2 O20 144.58(8) 2_674 .
O19 Nd2 O20 81.64(9) . .
O19 Nd2 O20 109.02(9) 2_675 .
O20 Nd2 O20 145.12(11) 2_675 .
C43 N1 C39 114.2(10) . .
C43 N1 C41 112.2(10) . .
C39 N1 C41 111.6(9) . .
C7 O1 C8 115.1(2) . .
C9 O4 Nd2 131.9(2) . 1_556
C16 O6 C17 115.7(2) . .
C18 O8 Nd1 133.6(2) . .
C25 O9 C26 116.0(3) . .
C27 O12 Nd2 139.5(2) . .
C34 O13 C35 115.9(3) . .
C36 O16 Nd1 140.5(2) . .
Nd1 O17 H107 128.6 . .
Nd1 O17 H331 108.0 . .
H107 O17 H331 107.5 . .
C37 O18 Nd1 134.8(3) . .
C37 O18 H104 102.6 . .
Nd1 O18 H104 117.9 . .
Nd2 O19 H201 111.6 . .
Nd2 O19 H202 133.1 . .
H201 O19 H202 107.9 . .
C38 O20 Nd2 135.1(3) . .
C38 O20 H108 123.5 . .
Nd2 O20 H108 96.3 . .

loop_
_geom_bond_atom_site_label_1
_geom_bond_atom_site_label_2
_geom_bond_distance
_geom_bond_site_symmetry_2
C1 C6 1.376(5) .
C1 C2 1.387(5) .
C1 C7 1.476(5) .
C2 C3 1.402(6) .
C2 H2 0.9300 .
C3 C4 1.382(8) .
C3 H3 0.9300 .
C4 C5 1.348(8) .
C4 H4 0.9300 .
C5 C6 1.377(6) .
C5 H5 0.9300 .
C6 H6 0.9300 .
C7 O2 1.216(4) .
C7 O1 1.353(4) .
C8 O1 1.449(4) .
C8 C17 1.523(4) .
C8 C9 1.537(5) .
C8 H8 0.9800 .
C9 O3 1.233(4) .
C9 O4 1.260(4) .
C10 C11 1.388(5) .
C10 C15 1.396(5) .
C10 C16 1.456(5) .
C11 C12 1.426(6) .
C11 H11 0.9300 .
C12 C13 1.327(7) .
C12 H12 0.9300 .
C13 C14 1.402(7) .
C13 H13 0.9300 .
C14 C15 1.350(6) .
C14 H14 0.9300 .
C15 H15 0.9300 .
C16 O5 1.207(4) .
C16 O6 1.357(4) .
C17 O6 1.435(4) .
C17 C18 1.537(4) .
C17 H17 0.9800 .
C18 O7 1.227(4) .
C18 O8 1.254(4) .
C19 C24 1.344(7) .
C19 C20 1.419(6) .
C19 C25 1.471(6) .
C20 C21 1.353(8) .
C20 H20 0.9300 .
C21 C22 1.324(9) .
C21 H21 0.9300 .
C22 C23 1.399(9) .
C22 H22 0.9300 .
C23 C24 1.406(7) .
C23 H23 0.9300 .
C24 H24 0.9300 .
C25 O10 1.201(5) .
C25 O9 1.329(4) .
C26 O9 1.450(4) .
C26 C35 1.521(5) .
C26 C27 1.542(4) .
C26 H26 0.9800 .
C27 O11 1.220(4) .
C27 O12 1.264(4) .
C28 C29 1.361(6) .
C28 C33 1.393(6) .
C28 C34 1.477(5) .
C29 C30 1.390(7) .
C29 H29 0.9300 .
C30 C31 1.385(10) .
C30 H30 0.9300 .
C31 C32 1.359(9) .
C31 H31 0.9300 .
C32 C33 1.390(7) .
C32 H32 0.9300 .
C33 H33 0.9300 .
C34 O14 1.200(4) .
C34 O13 1.353(4) .
C35 O13 1.441(4) .
C35 C36 1.514(4) .
C35 H35 0.9800 .
C36 O15 1.240(4) .
C36 O16 1.272(4) .
C37 O18 1.434(5) .
C37 H37A 0.9600 .
C37 H37B 0.9600 .
C37 H37C 0.9600 .
C38 O20 1.377(7) .
C38 H38A 0.9600 .
C38 H38B 0.9600 .
C38 H38C 0.9600 .
C39 C40 1.499(9) .
C39 N1 1.533(9) .
C41 C42 1.528(9) .
C41 N1 1.676(19) .
C43 C44 1.385(18) .
C43 N1 1.512(14) .
Nd1 O16 2.393(2) 2_675
Nd1 O16 2.393(2) .
Nd1 O8 2.427(2) 2_675
Nd1 O8 2.427(2) .
Nd1 O18 2.488(2) .
Nd1 O18 2.488(2) 2_675
Nd1 O17 2.516(2) 2_675
Nd1 O17 2.516(2) .
Nd2 O12 2.411(2) 2_675
Nd2 O12 2.411(2) .
Nd2 O4 2.444(2) 1_554
Nd2 O4 2.444(2) 2_674
Nd2 O19 2.485(2) .
Nd2 O19 2.485(2) 2_675
Nd2 O20 2.486(2) 2_675
Nd2 O20 2.486(2) .
O4 Nd2 2.444(2) 1_556
O17 H107 0.8494 .
O17 H331 0.8525 .
O18 H104 0.8536 .
O19 H201 0.8452 .
O19 H202 0.8530 .
O20 H108 0.8538 .

loop_
_platon_squeeze_void_nr
_platon_squeeze_void_average_x
_platon_squeeze_void_average_y
_platon_squeeze_void_average_z
_platon_squeeze_void_volume
_platon_squeeze_void_count_electrons
1 0.000 0.000 0.280 622.6 30.8
2 0.500 0.500 0.424 622.6 30.6
